data_1576755
loop_
_publ_author_name
'Qi, Jun-Chao'
'Chen, Xiao-Gang'
'Wang, Zhen-Yu'
'Tang, Yuan-Yuan'
'Song, Xian-Jiang'
'Qin, Yan'
'Lv, Hui-Peng'
'Xiong, Ren-Gen'
'Liao, Wei-Qiang'

_publ_section_title
;
 Organic-inorganic perovskite ferroelectric catalytic selective alkyne
 coupling under ultrasound sonication.
;
_journal_issue 3
_journal_name_full 'Chemical science'
_journal_page_first 1792
_journal_page_last 1800
_journal_paper_doi 10.1039/d5sc07784b
_journal_volume 17
_journal_year 2026
_chemical_formula_moiety 'C18 H8 F6 O2'
_chemical_formula_sum 'C18 H8 F6 O2'
_chemical_formula_weight 370.24
_space_group_crystal_system triclinic
_space_group_IT_number 2
_space_group_name_Hall '-P 1'
_space_group_name_H-M_alt 'P -1'
_atom_sites_solution_hydrogens geom
_audit_creation_date 2025-10-24
_audit_creation_method
;
Olex2 1.3
(compiled 2020.11.12 svn.r5f609507 for OlexSys, GUI svn.r6408)
;
_audit_update_record
;
2025-10-25 deposited with the CCDC.	2025-11-18 downloaded from the CCDC.
;
_cell_angle_alpha 86.417(18)
_cell_angle_beta 86.14(2)
_cell_angle_gamma 88.66(3)
_cell_formula_units_Z 1
_cell_length_a 4.4784(19)
_cell_length_b 5.3235(15)
_cell_length_c 16.340(3)
_cell_measurement_reflns_used 1202
_cell_measurement_temperature 193.00(10)
_cell_measurement_theta_max 71.4470
_cell_measurement_theta_min 2.7130
_cell_volume 387.8(2)
_computing_cell_refinement 'CrysAlisPro 1.171.43.129a (Rigaku OD, 2024)'
_computing_data_collection 'CrysAlisPro system (CCD 43.129a 64-bit (release 29-06-2024))'
_computing_data_reduction 'CrysAlisPro 1.171.43.129a (Rigaku OD, 2024)'
_computing_molecular_graphics 'Olex2 1.3 (Dolomanov et al., 2009)'
_computing_publication_material 'Olex2 1.3 (Dolomanov et al., 2009)'
_computing_structure_refinement 'SHELXL 2018/3 (Sheldrick, 2015)'
_computing_structure_solution 'SHELXT  (Sheldrick, 2015)'
_diffrn_ambient_environment N~2~
_diffrn_ambient_temperature 193.00(10)
_diffrn_detector 'Hybrid Pixel Array Detector'
_diffrn_detector_area_resol_mean 10.0000
_diffrn_detector_type 'HyPix-Arc 150'
_diffrn_measured_fraction_theta_full 0.966
_diffrn_measured_fraction_theta_max 0.966
_diffrn_measurement_details
;
List of Runs (angles in degrees, time in seconds):

  # Type    Start    End  Width  t~exp~   \w     \q     \k     \f   Frames
#--------------------------------------------------------------------------
  1  \w     40.00  65.00   0.50    0.47    --   74.97-125.00-150.00   50
  2  \w     34.00  60.00   0.50    0.47    --   75.32-125.00-120.00   52
  3  \w     69.00  99.00   0.50    0.47    --   75.32-125.00 -90.00   60
  4  \w     61.00  88.00   0.50    0.47    --   75.32-105.00 112.00   54
  5  \w     23.00  50.00   0.50    0.47    --   60.40-105.00 112.00   54
  6  \w     57.00  82.00   0.50    0.47    --   75.32-125.00  30.00   50
  7  \w     69.00  94.00   0.50    0.47    --   74.97-125.00   0.00   50
  8  \w     72.00 117.00   0.50    0.47    --   74.97  15.00  60.00   90
  9  \w   -103.00 -51.00   0.50    0.47    --  -60.77 -15.00   0.00  104
 10  \w   -105.00 -48.00   0.50    0.47    --  -60.77 -15.00-120.00  114
 11  \w   -103.00 -44.00   0.50    0.47    --  -60.77 -15.00-180.00  118
 12  \w   -120.00 -77.00   0.50    0.47    --  -73.82 -15.00-150.00   86
 13  \w   -115.00 -59.00   0.50    0.47    --  -73.82 -15.00 -90.00  112
 14  \w   -111.00 -65.00   0.50    0.47    --  -75.45 -15.00  60.00   92
 15  \w    -98.00 -58.00   0.50    0.47    --  -75.45 -15.00  90.00   80
 16  \w   -106.00 -43.00   0.50    0.47    --  -60.77 -15.00 120.00  126
 17  \w   -108.00 -59.00   0.50    0.47    --  -75.45 -15.00 150.00   98
 18  \w    -75.00 -24.00   0.50    0.47    --  -60.77 125.00 -60.00  102
 19  \w    -79.00 -52.00   0.50    0.47    --  -73.82 125.00-150.00   54
 20  \w    -97.00 -39.00   0.50    0.47    --  -75.45 125.00 -30.00  116
 21  \w    -96.00 -33.00   0.50    0.47    --  -75.45 125.00-120.00  126
 22  \w    -56.00 -21.00   0.50    0.47    --  -60.77 125.00 -30.00   70
 23  \w    -63.00 -38.00   0.50    0.47    --  -78.89 117.00-146.62   50
 24  \w    -74.00 -31.00   0.50    0.47    --  -73.82 125.00   0.00   86
 25  \w    -90.00 -46.00   0.50    0.47    --  -78.89 116.00 -77.54   88
 26  \w    -97.00 -50.00   0.50    0.47    --  -78.89 116.00  51.07   94
 27  \w    -99.00 -67.00   0.50    0.47    --  -78.89 123.00 123.73   64
 28  \w    -98.00 -54.00   0.50    0.47    --  -78.89 120.00 173.65   88
 29  \w    -80.00 -44.00   0.50    0.47    --  -75.45 125.00  90.00   72
 30  \w    -71.00 -46.00   0.50    0.47    --  -60.77 105.00-147.00   50
 31  \w    -85.00 -60.00   0.50    0.47    --  -75.45 105.00-147.00   50
;
_diffrn_measurement_device 'four-circle diffractometer'
_diffrn_measurement_device_type 'XtaLAB Synergy R, DW system, HyPix-Arc 150'
_diffrn_measurement_method '\w scans'
_diffrn_orient_matrix_type 'CrysAlisPro convention (1999,Acta A55,543-557)'
_diffrn_orient_matrix_UB_11 -0.1579802000
_diffrn_orient_matrix_UB_12 -0.0079539000
_diffrn_orient_matrix_UB_13 0.0868144000
_diffrn_orient_matrix_UB_21 -0.2426304000
_diffrn_orient_matrix_UB_22 -0.1688240000
_diffrn_orient_matrix_UB_23 -0.0285947000
_diffrn_orient_matrix_UB_31 0.1873213000
_diffrn_orient_matrix_UB_32 -0.2356729000
_diffrn_orient_matrix_UB_33 0.0246698000
_diffrn_radiation_monochromator mirror
_diffrn_radiation_probe x-ray
_diffrn_radiation_type 'Cu K\a'
_diffrn_radiation_wavelength 1.54184
_diffrn_reflns_av_R_equivalents 0.0428
_diffrn_reflns_av_unetI/netI 0.0522
_diffrn_reflns_Laue_measured_fraction_full 0.966
_diffrn_reflns_Laue_measured_fraction_max 0.966
_diffrn_reflns_limit_h_max 5
_diffrn_reflns_limit_h_min -5
_diffrn_reflns_limit_k_max 5
_diffrn_reflns_limit_k_min -6
_diffrn_reflns_limit_l_max 18
_diffrn_reflns_limit_l_min -19
_diffrn_reflns_number 3586
_diffrn_reflns_point_group_measured_fraction_full 0.966
_diffrn_reflns_point_group_measured_fraction_max 0.966
_diffrn_reflns_theta_full 66.594
_diffrn_reflns_theta_max 66.594
_diffrn_reflns_theta_min 2.715
_diffrn_source 'Rotating-anode X-ray tube'
_diffrn_source_type 'Rigaku (Cu) X-ray Source'
_exptl_absorpt_coefficient_mu 1.346
_exptl_absorpt_correction_T_max 1.00000
_exptl_absorpt_correction_T_min 0.69753
_exptl_absorpt_correction_type multi-scan
_exptl_absorpt_process_details
;
CrysAlisPro 1.171.43.129a (Rigaku Oxford Diffraction, 2024)
Empirical absorption correction using spherical harmonics,
implemented in SCALE3 ABSPACK scaling algorithm.
;
_exptl_crystal_colour colourless
_exptl_crystal_colour_primary colourless
_exptl_crystal_density_diffrn 1.585
_exptl_crystal_description plate
_exptl_crystal_F_000 186
_exptl_crystal_size_max 0.15
_exptl_crystal_size_mid 0.13
_exptl_crystal_size_min 0.1
_refine_diff_density_max 0.310
_refine_diff_density_min -0.399
_refine_diff_density_rms 0.083
_refine_ls_extinction_coef 0.018(5)
_refine_ls_extinction_expression Fc^*^=kFc[1+0.001xFc^2^\l^3^/sin(2\q)]^-1/4^
_refine_ls_extinction_method 'SHELXL-2018/3 (Sheldrick 2018)'
_refine_ls_goodness_of_fit_ref 1.030
_refine_ls_hydrogen_treatment constr
_refine_ls_matrix_type full
_refine_ls_number_parameters 135
_refine_ls_number_reflns 1332
_refine_ls_number_restraints 16
_refine_ls_restrained_S_all 1.027
_refine_ls_R_factor_all 0.1467
_refine_ls_R_factor_gt 0.0847
_refine_ls_shift/su_max 0.000
_refine_ls_shift/su_mean 0.000
_refine_ls_structure_factor_coef Fsqd
_refine_ls_weighting_details 'w=1/[\s^2^(Fo^2^)+(0.1000P)^2^+0.7000P] where P=(Fo^2^+2Fc^2^)/3'
_refine_ls_weighting_scheme calc
_refine_ls_wR_factor_gt 0.2095
_refine_ls_wR_factor_ref 0.2709
_reflns_Friedel_coverage 0.000
_reflns_number_gt 636
_reflns_number_total 1332
_reflns_threshold_expression 'I > 2\s(I)'
_cod_data_source_file d5sc07784b2.cif
_cod_data_source_block 2i-193k
_cod_database_code 1576755
_shelx_shelxl_version_number 2018/3
_chemical_oxdiff_formula 'C H O F'
_shelx_space_group_comment
;
The symmetry employed for this shelxl refinement is uniquely defined
by the following loop, which should always be used as a source of
symmetry information in preference to the above space-group names.
They are only intended as comments.
;
_shelx_estimated_absorpt_t_max 0.877
_shelx_estimated_absorpt_t_min 0.824
_reflns_odcompleteness_completeness 96.49
_reflns_odcompleteness_iscentric 1
_reflns_odcompleteness_theta 66.97
_olex2_refinement_description
;
1. Fixed Uiso
 At 1.2 times of:
  All C(H) groups
2. Restrained distances
 F1A-C1 \\sim F1-C1
 with sigma of 0.02
 F2-C1 \\sim F2A-C1
 with sigma of 0.02
 F3-C1 \\sim F3A-C1
 with sigma of 0.02
3. Rigid bond restraints
 F1A, C1
 with sigma for 1-2 distances of 0.01 and sigma for 1-3 distances of 0.02
4. Uiso/Uaniso restraints and constraints
F1A \\sim F2: within 2A with sigma of 0.01 and sigma for terminal atoms of 0.01
within 2A
F3A \\sim F3: within 2A with sigma of 0.01 and sigma for terminal atoms of 0.01
within 2A
F2A \\sim F3: within 2A with sigma of 0.01 and sigma for terminal atoms of 0.01
within 2A
5. Others
 Sof(F2A)=Sof(F3A)=1-FVAR(1)
 Sof(F3)=Sof(F2)=FVAR(1)
 Fixed Sof: F1(0.75) F1A(0.25)
6.a Aromatic/amide H refined with riding coordinates:
 C3(H3), C4(H4), C6(H6), C7(H7)
6.b Fitted hexagon refined as free rotating group:
 C2(C3,C4,C5,C6,C7)
;
_olex2_submission_special_instructions 'No special instructions were received'
_oxdiff_exptl_absorpt_empirical_details
;
Empirical correction (ABSPACK) includes:
- Absorption correction using spherical harmonics
- Frame scaling
;
_oxdiff_exptl_absorpt_empirical_full_max 2.415
_oxdiff_exptl_absorpt_empirical_full_min 0.449

loop_
_space_group_symop_operation_xyz
'x, y, z'
'-x, -y, -z'

loop_
_atom_site_label
_atom_site_type_symbol
_atom_site_fract_x
_atom_site_fract_y
_atom_site_fract_z
_atom_site_U_iso_or_equiv
_atom_site_adp_type
_atom_site_occupancy
_atom_site_site_symmetry_order
_atom_site_calc_flag
_atom_site_refinement_flags_posn
_atom_site_refinement_flags_adp
_atom_site_refinement_flags_occupancy
_atom_site_disorder_assembly
_atom_site_disorder_group
F3 F 0.22(2) 1.012(13) 0.936(4) 0.099(7) Uani 0.33(6) 1 d D U P A 1
O1 O 0.2928(11) 0.8270(8) 0.8152(2) 0.0923(16) Uani 1 1 d . . . . .
F1 F 0.259(4) 0.620(2) 0.9345(7) 0.142(5) Uani 0.75 1 d D . P A 1
F2 F 0.621(4) 0.785(10) 0.923(2) 0.108(7) Uani 0.33(6) 1 d D U P A 1
C2 C 0.4415(10) 0.6633(7) 0.76282(17) 0.0769(19) Uani 1 1 d G . . . .
C3 C 0.6255(10) 0.4607(8) 0.78582(14) 0.083(2) Uani 1 1 d G . . . .
H3 H 0.660868 0.425350 0.842083 0.099 Uiso 1 1 calc R U . . .
C4 C 0.7577(10) 0.3100(7) 0.72649(19) 0.086(2) Uani 1 1 d G . . . .
H4 H 0.883418 0.171564 0.742205 0.103 Uiso 1 1 calc R U . . .
C5 C 0.7059(10) 0.3617(7) 0.64416(17) 0.0770(18) Uani 1 1 d G . . . .
C6 C 0.5219(10) 0.5643(8) 0.62116(15) 0.082(2) Uani 1 1 d G . . . .
H6 H 0.486463 0.599654 0.564896 0.099 Uiso 1 1 calc R U . . .
C7 C 0.3897(10) 0.7150(7) 0.6805(2) 0.088(2) Uani 1 1 d G . . . .
H7 H 0.263910 0.853444 0.664773 0.106 Uiso 1 1 calc R U . . .
C9 C 0.9411(16) 0.0763(11) 0.5301(3) 0.083(2) Uani 1 1 d . . . . .
C8 C 0.8366(15) 0.2057(11) 0.5822(3) 0.081(2) Uani 1 1 d . . . . .
C1 C 0.343(2) 0.8240(18) 0.8942(4) 0.099(3) Uani 1 1 d D U . . .
F1A F 0.243(7) 0.640(6) 0.9424(19) 0.105(7) Uani 0.25 1 d D U P A 2
F2A F 0.636(2) 0.881(4) 0.8962(15) 0.105(5) Uani 0.67(6) 1 d D . P A 2
F3A F 0.192(11) 1.028(6) 0.918(2) 0.102(5) Uani 0.67(6) 1 d D U P A 2

loop_
_atom_site_aniso_label
_atom_site_aniso_U_11
_atom_site_aniso_U_22
_atom_site_aniso_U_33
_atom_site_aniso_U_23
_atom_site_aniso_U_13
_atom_site_aniso_U_12
F3 0.112(13) 0.138(9) 0.052(16) -0.052(11) -0.002(13) 0.023(7)
O1 0.124(4) 0.099(3) 0.055(2) -0.029(2) -0.005(2) 0.035(3)
F1 0.221(12) 0.124(6) 0.067(5) 0.017(5) 0.049(5) 0.045(7)
F2 0.092(11) 0.176(18) 0.060(10) -0.039(9) -0.006(7) 0.000(10)
C2 0.105(5) 0.081(4) 0.045(3) -0.021(3) -0.007(3) 0.024(4)
C3 0.102(5) 0.100(5) 0.047(3) -0.017(3) -0.003(3) 0.024(4)
C4 0.115(5) 0.089(4) 0.052(3) -0.011(3) -0.005(3) 0.036(4)
C5 0.100(5) 0.083(4) 0.048(3) -0.017(3) -0.005(3) 0.025(4)
C6 0.111(5) 0.088(4) 0.049(3) -0.020(3) -0.009(3) 0.027(4)
C7 0.120(6) 0.090(4) 0.056(3) -0.019(3) -0.011(3) 0.037(4)
C9 0.117(5) 0.081(4) 0.050(3) -0.011(3) -0.004(3) 0.027(4)
C8 0.111(5) 0.080(4) 0.053(3) -0.011(3) -0.007(3) 0.028(4)
C1 0.106(6) 0.146(7) 0.048(4) -0.041(4) -0.006(4) 0.029(6)
F1A 0.082(12) 0.175(18) 0.060(11) -0.030(9) -0.012(9) 0.018(11)
F2A 0.116(7) 0.136(10) 0.069(9) -0.045(7) -0.015(4) 0.018(5)
F3A 0.121(10) 0.131(6) 0.058(12) -0.049(8) -0.005(9) 0.021(4)

loop_
_atom_type_symbol
_atom_type_description
_atom_type_scat_dispersion_real
_atom_type_scat_dispersion_imag
_atom_type_scat_source
C C 0.0181 0.0091 'International Tables Vol C Tables 4.2.6.8 and 6.1.1.4'
H H 0.0000 0.0000 'International Tables Vol C Tables 4.2.6.8 and 6.1.1.4'
F F 0.0727 0.0534 'International Tables Vol C Tables 4.2.6.8 and 6.1.1.4'
O O 0.0492 0.0322 'International Tables Vol C Tables 4.2.6.8 and 6.1.1.4'

loop_
_geom_angle_atom_site_label_1
_geom_angle_atom_site_label_2
_geom_angle_atom_site_label_3
_geom_angle
_geom_angle_site_symmetry_1
_geom_angle_site_symmetry_3
_geom_angle_publ_flag
C1 O1 C2 121.9(5) . . ?
O1 C2 C3 126.2(3) . . ?
O1 C2 C7 113.8(3) . . ?
C3 C2 C7 120.0 . . ?
C2 C3 H3 120.0 . . ?
C2 C3 C4 120.0 . . ?
C4 C3 H3 120.0 . . ?
C3 C4 H4 120.0 . . ?
C3 C4 C5 120.0 . . ?
C5 C4 H4 120.0 . . ?
C4 C5 C8 120.8(3) . . ?
C6 C5 C4 120.0 . . ?
C6 C5 C8 119.2(3) . . ?
C5 C6 H6 120.0 . . ?
C7 C6 C5 120.0 . . ?
C7 C6 H6 120.0 . . ?
C2 C7 H7 120.0 . . ?
C6 C7 C2 120.0 . . ?
C6 C7 H7 120.0 . . ?
C8 C9 C9 179.1(11) . 2_756 ?
C9 C8 C5 179.0(7) . . ?
F3 C1 F2 105(4) . . ?
O1 C1 F3 117(3) . . ?
O1 C1 F2 123.1(15) . . ?
O1 C1 F2A 105.3(13) . . ?
O1 C1 F3A 102.5(15) . . ?
F1 C1 F3 106(4) . . ?
F1 C1 O1 113.0(9) . . ?
F1 C1 F2 89(3) . . ?
F1A C1 O1 118.8(18) . . ?
F1A C1 F2A 118(2) . . ?
F1A C1 F3A 106(3) . . ?
F3A C1 F2A 105(3) . . ?

loop_
_geom_bond_atom_site_label_1
_geom_bond_atom_site_label_2
_geom_bond_distance
_geom_bond_site_symmetry_2
_geom_bond_publ_flag
F3 C1 1.332(17) . ?
O1 C2 1.387(4) . ?
O1 C1 1.324(7) . ?
F1 C1 1.286(12) . ?
F2 C1 1.366(16) . ?
C2 C3 1.3900 . ?
C2 C7 1.3900 . ?
C3 H3 0.9500 . ?
C3 C4 1.3900 . ?
C4 H4 0.9500 . ?
C4 C5 1.3900 . ?
C5 C6 1.3900 . ?
C5 C8 1.435(6) . ?
C6 H6 0.9500 . ?
C6 C7 1.3900 . ?
C7 H7 0.9500 . ?
C9 C9 1.384(10) 2_756 ?
C9 C8 1.193(7) . ?
C1 F1A 1.286(18) . ?
C1 F2A 1.354(11) . ?
C1 F3A 1.334(11) . ?

loop_
_geom_torsion_atom_site_label_1
_geom_torsion_atom_site_label_2
_geom_torsion_atom_site_label_3
_geom_torsion_atom_site_label_4
_geom_torsion
_geom_torsion_site_symmetry_1
_geom_torsion_site_symmetry_2
_geom_torsion_site_symmetry_3
_geom_torsion_site_symmetry_4
_geom_torsion_publ_flag
O1 C2 C3 C4 179.2(5) . . . . ?
O1 C2 C7 C6 -179.3(5) . . . . ?
C2 O1 C1 F3 170(6) . . . . ?
C2 O1 C1 F1 -66.2(12) . . . . ?
C2 O1 C1 F2 38(3) . . . . ?
C2 O1 C1 F1A -73(2) . . . . ?
C2 O1 C1 F2A 61.7(13) . . . . ?
C2 O1 C1 F3A 172(3) . . . . ?
C2 C3 C4 C5 0.0 . . . . ?
C3 C2 C7 C6 0.0 . . . . ?
C3 C4 C5 C6 0.0 . . . . ?
C3 C4 C5 C8 -179.0(5) . . . . ?
C4 C5 C6 C7 0.0 . . . . ?
C5 C6 C7 C2 0.0 . . . . ?
C7 C2 C3 C4 0.0 . . . . ?
C8 C5 C6 C7 179.0(5) . . . . ?
C1 O1 C2 C3 8.7(9) . . . . ?
C1 O1 C2 C7 -172.0(7) . . . . ?
